data_2021612
loop_
_publ_author_name
'Ruseikina, Anna V.'
'Solovyov, Leonid A.'
'Grigoriev, Maksim V.'
'Andreev, Oleg V.'

_publ_section_title
;
 Crystal structure variations in the series SrLnCuS~3~ (Ln = La, Pr, Sm,
 Gd, Er and Lu)
;
_journal_coeditor_code LG3238
_journal_issue 5
_journal_name_full 'Acta Crystallographica Section C'
_journal_page_first 584
_journal_page_last 588
_journal_paper_doi 10.1107/S2053229619004984
_journal_volume 75
_journal_year 2019
_chemical_formula_iupac 'Sr Lu Cu S3'
_chemical_formula_sum 'Cu Lu S3 Sr'
_chemical_formula_weight 422.31
_chemical_name_systematic
;
Strontium lutetium copper trisulfide
;
_space_group_IT_number 63
_space_group_name_Hall '-C 2c 2'
_space_group_name_H-M_alt 'C m c m'
_symmetry_cell_setting orthorhombic
_symmetry_space_group_name_Hall '-C 2c 2'
_symmetry_space_group_name_H-M 'C m c m'
_atom_type_scat_source
;
X-Ray Form Factor, C Attenuation and Scattering Tables (version 2.1).
NIST, Gaithersburg, MD.
;
_cell_angle_alpha 90.000000
_cell_angle_beta 90.000000
_cell_angle_gamma 90.000000
_cell_formula_units_Z 4
_cell_length_a 3.91105(4)
_cell_length_b 12.95040(10)
_cell_length_c 10.02060(10)
_cell_measurement_temperature 298
_cell_volume 507.540(8)
_computing_structure_refinement
;
Powder diffraction, Derivative Difference Method (DDM)
(Solovyov, 2004)
;
_diffrn_ambient_temperature 298
_diffrn_measurement_device 'PANalytical X'Pert PRO'
_diffrn_radiation_probe x-ray
_exptl_crystal_density_diffrn 5.5287
_pd_block_id SrLuCuS3
_pd_char_colour purple
_pd_meas_2theta_range_inc 0.0131
_pd_meas_2theta_range_max 139.9964
_pd_meas_2theta_range_min 10.0066
_pd_proc_ls_prof_wR_expected 0.01543
_pd_proc_ls_prof_wR_factor 0.05267
_refine_ls_goodness_of_fit_all 3.41375
_refine_ls_matrix_type full
_refine_ls_number_parameters 22
_refine_ls_number_restraints 0
_refine_ls_R_factor_all 0.01272
_refine_ls_shift/su_max 0.00956
_cod_data_source_file lg3238sup1.cif
_cod_data_source_block SrLuCuS3
_cod_depositor_comments 'Adding full bibliography for 2021610--2021613.cif.'
_cod_original_sg_symbol_Hall '-C 2C 2'
_cod_database_code 2021612
_cod_database_fobs_code 2021612

loop_
_symmetry_equiv_pos_site_id
_symmetry_equiv_pos_as_xyz
1 'x, y, z'
2 '-x, -y, 1/2+z'
3 'x, -y, -z'
4 '-x, y, 1/2-z'
5 '-x, -y, -z'
6 'x, y, 1/2-z'
7 '-x, y, z'
8 'x, -y, 1/2+z'
9 '1/2+x, 1/2+y, z'
10 '1/2-x, 1/2-y, 1/2+z'
11 '1/2+x, 1/2-y, -z'
12 '1/2-x, 1/2+y, 1/2-z'
13 '1/2-x, 1/2-y, -z'
14 '1/2+x, 1/2+y, 1/2-z'
15 '1/2-x, 1/2+y, z'
16 '1/2+x, 1/2-y, 1/2+z'

loop_
_atom_site_type_symbol
_atom_site_label
_atom_site_fract_x
_atom_site_fract_y
_atom_site_fract_z
_atom_site_U_iso_or_equiv
_atom_site_adp_type
_atom_site_occupancy
Lu Lu 0.00000 0.00000 0.00000 0.0081(8) Uani 1.0000
Sr Sr 0.00000 0.74784(9) 0.25000 0.0097(8) Uani 1.0000
Cu Cu 0.00000 0.47066(13) 0.25000 0.0097(9) Uani 1.0000
S S1 0.00000 0.36458(17) 0.0637(4) 0.0064(8) Uani 1.0000
S S2 0.00000 0.0758(3) 0.25000 0.0059(11) Uani 1.0000

loop_
_atom_site_aniso_label
_atom_site_aniso_U_11
_atom_site_aniso_U_22
_atom_site_aniso_U_33
_atom_site_aniso_U_12
_atom_site_aniso_U_13
_atom_site_aniso_U_23
Lu 0.0062(10) 0.0096(8) 0.0086(11) 0.0000 0.0000 -0.0010(4)
Sr 0.0033(10) 0.0073(10) 0.0183(16) 0.0000 0.0000 0.0000
Cu 0.0154(15) 0.0091(13) 0.0048(17) 0.0000 0.0000 0.0000
S1 0.0045(15) 0.0072(13) 0.0074(12) 0.0000 0.0000 -0.0029(11)
S2 0.007(2) 0.0052(19) 0.006(2) 0.0000 0.0000 0.0000

loop_
_atom_type_symbol
_atom_type_scat_dispersion_real
_atom_type_scat_dispersion_imag
Lu -6.68968 4.64867
Sr -0.38997 1.80696
Cu -2.03548 0.58347
S 0.32199 0.55445

loop_
_diffrn_radiation_type
_diffrn_radiation_wavelength
'Cu K\a' 1.5418

loop_
_geom_angle_atom_site_label_1
_geom_angle_atom_site_label_2
_geom_angle_atom_site_label_3
_geom_angle_site_symmetry_1
_geom_angle_site_symmetry_3
_geom_angle
S1 Lu S1 9_445 9_545 92.68(7)
S1 Lu S1 9_445 11_455 87.32(7)
S1 Lu S2 9_445 . 90.97(9)
S1 Lu S2 9_445 2_554 89.03(9)
S1 Sr S1 9_455 9_555 78.29(7)
S1 Sr S1 9_455 12_455 74.14(11)
S1 Sr S1 9_455 12_555 121.57(9)
S1 Sr S2 9_455 9_455 87.16(5)
S1 Sr S2 9_455 9_555 141.55(6)
S2 Sr S2 9_455 9_555 82.54(10)
S1 Cu S1 . 4_555 107.31(15)
S1 Cu S2 . 9_455 109.79(5)
S2 Cu S2 9_455 9_555 110.32(16)

loop_
_geom_bond_atom_site_label_1
_geom_bond_atom_site_label_2
_geom_bond_site_symmetry_2
_geom_bond_distance
Lu S1 9_445 2.7030(17)
Lu S2 . 2.6905(13)
Sr S1 9_455 3.098(3)
Sr S2 9_455 2.965(3)
Cu S1 . 2.318(3)
Cu S2 9_455 2.383(2)
